data_7013701
loop_
_publ_author_name
'Atencio, Reinaldo'
'Chac\'on, Mirbel'
'Gonz\'alez, Teresa'
'Brice\~no, Alexander'
'Agrifoglio, Giuseppe'
'Sierraalta, Anibal'

_publ_section_title
;
 Robust hydrogen-bonded self-assemblies from biimidazole complexes.
 Synthesis and structural characterization of [M(biimidazole)2(OH2)2]2+
 (M = Co2+, Ni2+) complexes and carboxylate modules.
;
_journal_issue 4
_journal_name_full 'Dalton transactions (Cambridge, England : 2003)'
_journal_page_first 505
_journal_page_last 513
_journal_paper_doi 10.1039/b312541f
_journal_year 2004
_chemical_compound_source Synthesis
_chemical_formula_moiety 'C20 H28 Co N8 O10'
_chemical_formula_sum 'C20 H28 Co N8 O10'
_chemical_formula_weight 599.43
_chemical_name_systematic
;
?
;
_space_group_IT_number 15
_symmetry_cell_setting monoclinic
_symmetry_space_group_name_Hall '-C 2yc'
_symmetry_space_group_name_H-M 'C 1 2/c 1'
_atom_sites_solution_hydrogens geom
_atom_sites_solution_primary direct
_atom_sites_solution_secondary difmap
_audit_creation_date '3 September 2003'
_audit_creation_method SHELXL-97
_cell_angle_alpha 90.00
_cell_angle_beta 91.40(3)
_cell_angle_gamma 90.00
_cell_formula_units_Z 4
_cell_length_a 14.483(3)
_cell_length_b 7.9700(16)
_cell_length_c 22.541(5)
_cell_measurement_reflns_used 17
_cell_measurement_temperature 298(2)
_cell_measurement_theta_max 44.140
_cell_measurement_theta_min 31.760
_cell_volume 2601.1(9)
_computing_cell_refinement
;
MSC/AFC, Diffractometer Control Software (Molecular
Structure Corporation, 1993a)
;
_computing_data_collection
;
MSC/AFC, Diffractometer Control Software (Molecular
Structure Corporation, 1993a)
;
_computing_data_reduction
;
TEXSAN, (Molecular Structure Corporation, 1993a)
;
_computing_molecular_graphics 'SHELXLTL-NT V5.1 (Bruker AXS, 1998)'
_computing_publication_material 'SHELXLTL-NT V5.1 (Bruker AXS, 1998)'
_computing_structure_refinement 'SHELXLTL-NT V5.1 (Bruker AXS, 1998)'
_computing_structure_solution 'SHELXLTL-NT V5.1 (Bruker AXS, 1998)'
_diffrn_ambient_temperature 298(2)
_diffrn_measured_fraction_theta_full 0.996
_diffrn_measured_fraction_theta_max 0.996
_diffrn_measurement_device_type 'Rigaku AFC7S'
_diffrn_measurement_method '\w-2\q scans'
_diffrn_radiation_monochromator graphite
_diffrn_radiation_source 'Normal-focus sealed tube'
_diffrn_radiation_type MoK\a
_diffrn_radiation_wavelength 0.71073
_diffrn_reflns_av_R_equivalents 0.0112
_diffrn_reflns_av_sigmaI/netI 0.0188
_diffrn_reflns_limit_h_max 17
_diffrn_reflns_limit_h_min 0
_diffrn_reflns_limit_k_max 9
_diffrn_reflns_limit_k_min 0
_diffrn_reflns_limit_l_max 26
_diffrn_reflns_limit_l_min -26
_diffrn_reflns_number 2391
_diffrn_reflns_theta_full 25.00
_diffrn_reflns_theta_max 25.00
_diffrn_reflns_theta_min 1.81
_diffrn_standards_decay_% 0
_diffrn_standards_interval_count 150
_diffrn_standards_number 3
_exptl_absorpt_coefficient_mu 0.729
_exptl_absorpt_correction_T_max 0.7897
_exptl_absorpt_correction_T_min 0.7494
_exptl_absorpt_correction_type psi-scan
_exptl_absorpt_process_details '(North et al.,1968)'
_exptl_crystal_colour Yellow
_exptl_crystal_density_diffrn 1.531
_exptl_crystal_density_method 'not measured'
_exptl_crystal_description 'Irregular block'
_exptl_crystal_F_000 1244
_exptl_crystal_size_max 0.42
_exptl_crystal_size_mid 0.36
_exptl_crystal_size_min 0.34
_refine_diff_density_max 0.223
_refine_diff_density_min -0.301
_refine_diff_density_rms 0.050
_refine_ls_extinction_method none
_refine_ls_goodness_of_fit_ref 1.062
_refine_ls_hydrogen_treatment mixed
_refine_ls_matrix_type full
_refine_ls_number_parameters 179
_refine_ls_number_reflns 2294
_refine_ls_number_restraints 0
_refine_ls_restrained_S_all 1.062
_refine_ls_R_factor_all 0.0434
_refine_ls_R_factor_gt 0.0305
_refine_ls_shift/su_max 0.000
_refine_ls_shift/su_mean 0.000
_refine_ls_structure_factor_coef Fsqd
_refine_ls_weighting_details 'calc w=1/[\s^2^(Fo^2^)+(0.0287P)^2^+4.5622P] where P=(Fo^2^+2Fc^2^)/3'
_refine_ls_weighting_scheme calc
_refine_ls_wR_factor_gt 0.0701
_refine_ls_wR_factor_ref 0.0788
_reflns_number_gt 1918
_reflns_number_total 2294
_reflns_threshold_expression >2sigma(I)
_cod_data_source_file b312541f.txt
_cod_data_source_block c2c-p
_cod_depositor_comments
;
The following automatic conversions were performed:
'_symmetry_cell_setting' value 'Monoclinic' changed to 'monoclinic'
according to '/home/saulius/struct/CIF-dictionaries/cif_core.dic'
dictionary named 'cif_core.dic' version 2.4.1 from
2010-06-29.

'_exptl_absorpt_correction_type' value 'Psi-scan' changed to
'psi-scan' according to
'/home/saulius/struct/CIF-dictionaries/cif_core.dic' dictionary named
'cif_core.dic' version 2.4.1 from 2010-06-29.

Automatic conversion script
Id: cif_fix_enum 1527 2010-12-29 10:47:43Z saulius 
;
_cod_original_sg_symbol_H-M C2/c
_cod_database_code 7013701

loop_
_symmetry_equiv_pos_as_xyz
'x, y, z'
'-x, y, -z+1/2'
'x+1/2, y+1/2, z'
'-x+1/2, y+1/2, -z+1/2'
'-x, -y, -z'
'x, -y, z-1/2'
'-x+1/2, -y+1/2, -z'
'x+1/2, -y+1/2, z-1/2'

loop_
_atom_site_label
_atom_site_type_symbol
_atom_site_fract_x
_atom_site_fract_y
_atom_site_fract_z
_atom_site_U_iso_or_equiv
_atom_site_adp_type
_atom_site_occupancy
_atom_site_symmetry_multiplicity
_atom_site_calc_flag
_atom_site_refinement_flags
_atom_site_disorder_assembly
_atom_site_disorder_group
Co1 Co 0.0000 0.0000 0.0000 0.03050(14) Uani 1 2 d S . .
O1W O 0.09192(11) 0.1115(2) 0.06589(7) 0.0414(4) Uani 1 1 d . . .
H1WA H 0.0681 0.1953 0.0894 0.062 Uiso 1 1 d R . .
H1WB H 0.1146 0.0376 0.0920 0.062 Uiso 1 1 d R . .
O1C O 0.02137(14) 0.6088(2) -0.36893(8) 0.0541(5) Uani 1 1 d . . .
H1CA H -0.0246 0.6155 -0.3418 0.081 Uiso 1 1 d R . .
H1CB H 0.0662 0.5520 -0.3419 0.081 Uiso 1 1 d R . .
O2C O -0.14148(14) 0.5490(3) -0.29929(10) 0.0691(6) Uani 1 1 d . . .
H2CA H -0.2109 0.5612 -0.3113 0.104 Uiso 1 1 d R . .
H2CB H -0.1547 0.4997 -0.2607 0.104 Uiso 1 1 d R . .
O1 O 0.14542(12) 0.3712(2) -0.31250(8) 0.0479(5) Uani 1 1 d . . .
O2 O 0.17883(11) 0.1286(2) -0.35551(8) 0.0468(5) Uani 1 1 d . . .
N11 N 0.09019(12) 0.0739(2) -0.06845(8) 0.0329(4) Uani 1 1 d . . .
N21 N 0.20569(13) -0.0002(3) -0.12492(8) 0.0364(4) Uani 1 1 d . . .
H21N H 0.2540 -0.0580 -0.1423 0.044 Uiso 1 1 d R . .
N31 N -0.19533(12) 0.3426(2) 0.05530(8) 0.0332(4) Uani 1 1 d . . .
H31N H -0.2391 0.3564 0.0836 0.040 Uiso 1 1 d R . .
N41 N -0.08489(12) 0.2184(2) 0.00626(8) 0.0314(4) Uani 1 1 d . . .
C11 C 0.14895(15) -0.0474(3) -0.08176(9) 0.0306(5) Uani 1 1 d . . .
C21 C 0.11128(16) 0.2045(3) -0.10533(10) 0.0383(6) Uani 1 1 d . . .
H21 H 0.0815 0.3079 -0.1063 0.046 Uiso 1 1 calc R . .
C31 C 0.18211(17) 0.1602(3) -0.14022(11) 0.0410(6) Uani 1 1 d . . .
H31 H 0.2094 0.2261 -0.1690 0.049 Uiso 1 1 calc R . .
C41 C -0.14505(14) 0.2027(3) 0.04924(10) 0.0299(5) Uani 1 1 d . . .
C51 C -0.09801(16) 0.3773(3) -0.01599(10) 0.0355(5) Uani 1 1 d . . .
H51 H -0.0653 0.4245 -0.0468 0.043 Uiso 1 1 calc R . .
C61 C -0.16619(16) 0.4548(3) 0.01400(10) 0.0361(6) Uani 1 1 d . . .
H61 H -0.1886 0.5629 0.0077 0.043 Uiso 1 1 calc R . .
C1 C 0.13409(15) 0.2160(3) -0.31939(10) 0.0351(5) Uani 1 1 d . . .
C2 C 0.06454(15) 0.1267(3) -0.28271(9) 0.0307(5) Uani 1 1 d . . .
C3 C 0.06440(19) -0.0472(3) -0.28174(11) 0.0448(7) Uani 1 1 d . . .
H3 H 0.1084 -0.1061 -0.3028 0.054 Uiso 1 1 calc R . .
C4 C 0.0000 -0.1335(5) -0.2500 0.0554(11) Uani 1 2 d S . .
H4 H 0.0000 -0.2502 -0.2500 0.066 Uiso 1 2 calc SR . .
C5 C 0.0000 0.2132(4) -0.2500 0.0291(7) Uani 1 2 d S . .
H5 H 0.0000 0.3299 -0.2500 0.035 Uiso 1 2 calc SR . .

loop_
_atom_site_aniso_label
_atom_site_aniso_U_11
_atom_site_aniso_U_22
_atom_site_aniso_U_33
_atom_site_aniso_U_23
_atom_site_aniso_U_13
_atom_site_aniso_U_12
Co1 0.0244(2) 0.0399(3) 0.0275(2) -0.0026(2) 0.00738(16) 0.0049(2)
O1W 0.0390(9) 0.0504(11) 0.0349(9) -0.0056(8) 0.0001(7) 0.0042(8)
O1C 0.0647(12) 0.0526(12) 0.0452(11) 0.0047(9) 0.0100(9) 0.0057(10)
O2C 0.0501(12) 0.0868(17) 0.0704(14) 0.0236(12) 0.0022(10) -0.0006(11)
O1 0.0433(10) 0.0504(12) 0.0508(11) 0.0022(9) 0.0181(8) -0.0108(9)
O2 0.0375(9) 0.0630(12) 0.0407(10) -0.0035(9) 0.0212(8) -0.0016(9)
N11 0.0291(10) 0.0385(11) 0.0311(10) -0.0020(9) 0.0048(8) 0.0052(9)
N21 0.0310(10) 0.0463(12) 0.0325(10) 0.0025(10) 0.0120(8) 0.0061(10)
N31 0.0282(10) 0.0394(11) 0.0325(10) -0.0053(9) 0.0081(8) 0.0050(9)
N41 0.0259(9) 0.0411(11) 0.0273(10) -0.0006(8) 0.0064(7) 0.0026(8)
C11 0.0246(11) 0.0422(13) 0.0251(11) -0.0032(10) 0.0043(9) 0.0021(10)
C21 0.0377(13) 0.0387(14) 0.0386(13) 0.0010(11) 0.0047(10) 0.0057(11)
C31 0.0390(13) 0.0448(15) 0.0397(14) 0.0086(12) 0.0097(11) 0.0009(12)
C41 0.0231(11) 0.0384(13) 0.0283(11) -0.0052(10) 0.0040(9) 0.0026(10)
C51 0.0311(12) 0.0417(14) 0.0339(12) 0.0022(11) 0.0061(10) -0.0022(11)
C61 0.0364(13) 0.0348(13) 0.0369(13) -0.0014(10) 0.0011(10) 0.0025(10)
C1 0.0252(11) 0.0506(16) 0.0296(12) 0.0041(11) 0.0042(9) -0.0012(11)
C2 0.0279(11) 0.0401(13) 0.0244(11) 0.0027(10) 0.0062(9) 0.0014(10)
C3 0.0583(17) 0.0426(15) 0.0344(13) 0.0016(11) 0.0227(12) 0.0122(12)
C4 0.088(3) 0.034(2) 0.045(2) 0.000 0.036(2) 0.000
C5 0.0268(15) 0.0352(18) 0.0256(16) 0.000 0.0030(12) 0.000

loop_
_atom_type_symbol
_atom_type_description
_atom_type_scat_dispersion_real
_atom_type_scat_dispersion_imag
_atom_type_scat_source
C C 0.0033 0.0016 'International Tables Vol C Tables 4.2.6.8 and 6.1.1.4'
H H 0.0000 0.0000 'International Tables Vol C Tables 4.2.6.8 and 6.1.1.4'
N N 0.0061 0.0033 'International Tables Vol C Tables 4.2.6.8 and 6.1.1.4'
O O 0.0106 0.0060 'International Tables Vol C Tables 4.2.6.8 and 6.1.1.4'
Co Co 0.3494 0.9721 'International Tables Vol C Tables 4.2.6.8 and 6.1.1.4'

loop_
_geom_angle_atom_site_label_1
_geom_angle_atom_site_label_2
_geom_angle_atom_site_label_3
_geom_angle
_geom_angle_site_symmetry_1
_geom_angle_site_symmetry_3
_geom_angle_publ_flag
N11 Co1 N11 180.00(14) . 5 ?
N11 Co1 N41 79.26(7) . 5 ?
N11 Co1 N41 100.74(7) 5 5 ?
N11 Co1 N41 100.74(7) . . ?
N11 Co1 N41 79.26(7) 5 . ?
N41 Co1 N41 180.00(8) 5 . ?
N11 Co1 O1W 89.67(7) . 5 ?
N11 Co1 O1W 90.33(7) 5 5 ?
N41 Co1 O1W 88.02(7) 5 5 ?
N41 Co1 O1W 91.98(7) . 5 ?
N11 Co1 O1W 90.33(7) . . ?
N11 Co1 O1W 89.67(7) 5 . ?
N41 Co1 O1W 91.98(7) 5 . ?
N41 Co1 O1W 88.02(7) . . ?
O1W Co1 O1W 180.00(10) 5 . ?
Co1 O1W H1WA 117.3 . . ?
Co1 O1W H1WB 113.1 . . ?
H1WA O1W H1WB 103.8 . . ?
H1CA O1C H1CB 95.4 . . ?
H2CA O2C H2CB 93.4 . . ?
C11 N11 C21 105.23(18) . . ?
C11 N11 Co1 111.72(15) . . ?
C21 N11 Co1 143.05(16) . . ?
C11 N21 C31 106.96(19) . . ?
C11 N21 H21N 130.2 . . ?
C31 N21 H21N 122.8 . . ?
C41 N31 C61 107.32(18) . . ?
C41 N31 H31N 123.9 . . ?
C61 N31 H31N 128.8 . . ?
C41 N41 C51 105.49(19) . . ?
C41 N41 Co1 111.14(15) . . ?
C51 N41 Co1 143.25(15) . . ?
N11 C11 N21 111.5(2) . . ?
N11 C11 C41 118.54(19) . 5 ?
N21 C11 C41 129.9(2) . 5 ?
C31 C21 N11 109.7(2) . . ?
C31 C21 H21 125.2 . . ?
N11 C21 H21 125.2 . . ?
C21 C31 N21 106.6(2) . . ?
C21 C31 H31 126.7 . . ?
N21 C31 H31 126.7 . . ?
N41 C41 N31 111.4(2) . . ?
N41 C41 C11 119.2(2) . 5 ?
N31 C41 C11 129.40(19) . 5 ?
C61 C51 N41 109.5(2) . . ?
C61 C51 H51 125.3 . . ?
N41 C51 H51 125.3 . . ?
C51 C61 N31 106.4(2) . . ?
C51 C61 H61 126.8 . . ?
N31 C61 H61 126.8 . . ?
O1 C1 O2 123.7(2) . . ?
O1 C1 C2 119.1(2) . . ?
O2 C1 C2 117.1(2) . . ?
C3 C2 C5 119.2(2) . . ?
C3 C2 C1 119.0(2) . . ?
C5 C2 C1 121.8(2) . . ?
C4 C3 C2 120.7(2) . . ?
C4 C3 H3 119.7 . . ?
C2 C3 H3 119.7 . . ?
C3 C4 C3 119.9(4) . 2_554 ?
C3 C4 H4 120.0 . . ?
C3 C4 H4 120.0 2_554 . ?
C2 C5 C2 120.4(3) . 2_554 ?
C2 C5 H5 119.8 . . ?
C2 C5 H5 119.8 2_554 . ?

loop_
_geom_bond_atom_site_label_1
_geom_bond_atom_site_label_2
_geom_bond_distance
_geom_bond_site_symmetry_2
_geom_bond_publ_flag
Co1 N11 2.1291(19) . ?
Co1 N11 2.1291(19) 5 ?
Co1 N41 2.1379(19) 5 ?
Co1 N41 2.1379(19) . ?
Co1 O1W 2.1615(17) 5 ?
Co1 O1W 2.1615(17) . ?
O1W H1WA 0.9241 . ?
O1W H1WB 0.8889 . ?
O1C H1CA 0.9154 . ?
O1C H1CB 0.9892 . ?
O2C H2CA 1.0398 . ?
O2C H2CB 0.9781 . ?
O1 C1 1.257(3) . ?
O2 C1 1.262(3) . ?
N11 C11 1.327(3) . ?
N11 C21 1.371(3) . ?
N21 C11 1.343(3) . ?
N21 C31 1.365(3) . ?
N21 H21N 0.9319 . ?
N31 C41 1.341(3) . ?
N31 C61 1.365(3) . ?
N31 H31N 0.9159 . ?
N41 C41 1.325(3) . ?
N41 C51 1.373(3) . ?
C11 C41 1.440(3) 5 ?
C21 C31 1.355(3) . ?
C21 H21 0.9300 . ?
C31 H31 0.9300 . ?
C41 C11 1.440(3) 5 ?
C51 C61 1.359(3) . ?
C51 H51 0.9300 . ?
C61 H61 0.9300 . ?
C1 C2 1.499(3) . ?
C2 C3 1.386(4) . ?
C2 C5 1.388(3) . ?
C3 C4 1.374(3) . ?
C3 H3 0.9300 . ?
C4 C3 1.374(3) 2_554 ?
C4 H4 0.9300 . ?
C5 C2 1.388(3) 2_554 ?
C5 H5 0.9300 . ?
